data_1564578
loop_
_publ_author_name
'Sun, Ping-Ping'
'Zhang, Yu-Hang'
'Yu, Xuehua'
'Shi, Qi'
'Tian, Bo'
'Gao, Jun'
'Shi, Fa-Nian'

_publ_section_title
;
 Cu powder decorated 3D Mn-MOF with excellent electrochemical properties
 for supercapacitors
;
_journal_name_full 'Inorganica Chimica Acta'
_journal_page_first 119629
_journal_paper_doi 10.1016/j.ica.2020.119629
_journal_volume 508
_journal_year 2020
_chemical_formula_moiety '0.25(C40 H40 Mn12 N16 O48)'
_chemical_formula_sum 'C10 H10 Mn3 N4 O12'
_chemical_formula_weight 543.04
_space_group_crystal_system orthorhombic
_space_group_IT_number 60
_space_group_name_Hall '-P 2n 2ab'
_space_group_name_H-M_alt 'P b c n'
_atom_sites_solution_hydrogens mixed
_atom_sites_solution_primary iterative
_cell_angle_alpha 90
_cell_angle_beta 90
_cell_angle_gamma 90
_cell_formula_units_Z 4
_cell_length_a 9.3789(3)
_cell_length_b 7.3342(3)
_cell_length_c 23.3025(8)
_cell_measurement_reflns_used 3100
_cell_measurement_temperature 293(2)
_cell_measurement_theta_max 32.1470
_cell_measurement_theta_min 4.0890
_cell_volume 1602.90(10)
_computing_cell_refinement 'CrysAlisPro 1.171.39.46e (Rigaku OD, 2018)'
_computing_data_collection 'CrysAlisPro 1.171.39.46e (Rigaku OD, 2018)'
_computing_data_reduction 'CrysAlisPro 1.171.39.46e (Rigaku OD, 2018)'
_computing_molecular_graphics 'Olex2 (Dolomanov et al., 2009)'
_computing_publication_material 'Olex2 (Dolomanov et al., 2009)'
_computing_structure_refinement 'ShelXL (Sheldrick, 2015)'
_computing_structure_solution 'olex2.solve (Bourhis et al., 2015)'
_diffrn_ambient_temperature 293.15
_diffrn_detector 'CCD plate'
_diffrn_detector_area_resol_mean 8.0359
_diffrn_detector_type EosS2
_diffrn_measured_fraction_theta_full 0.999
_diffrn_measured_fraction_theta_max 0.916
_diffrn_measurement_details
;
List of Runs (angles in degrees, time in seconds):

  # Type    Start    End  Width  t~exp~   \w     \q     \k     \f   Frames
--------------------------------------------------------------------------
  1  \w    -47.00  92.00   1.00    8.95    --   22.72   0.00-150.00  139
  2  \w    -98.00 -37.00   1.00    8.95    --  -25.22 178.00-150.00   61
;
_diffrn_measurement_device 'four-circle diffractometer'
_diffrn_measurement_device_type 'SuperNova, Single source at offset/far, EosS2'
_diffrn_measurement_method '\w scans'
_diffrn_orient_matrix_type 'CrysAlisPro convention (1999,Acta A55,543-557)'
_diffrn_orient_matrix_UB_11 0.0112813000
_diffrn_orient_matrix_UB_12 0.0952805000
_diffrn_orient_matrix_UB_13 -0.0027209000
_diffrn_orient_matrix_UB_21 0.0680050000
_diffrn_orient_matrix_UB_22 -0.0094081000
_diffrn_orient_matrix_UB_23 0.0129615000
_diffrn_orient_matrix_UB_31 0.0311084000
_diffrn_orient_matrix_UB_32 -0.0138813000
_diffrn_orient_matrix_UB_33 -0.0273943000
_diffrn_radiation_monochromator mirror
_diffrn_radiation_probe x-ray
_diffrn_radiation_type MoK\a
_diffrn_radiation_wavelength 0.71073
_diffrn_reflns_av_R_equivalents 0.0248
_diffrn_reflns_av_unetI/netI 0.0322
_diffrn_reflns_Laue_measured_fraction_full 0.999
_diffrn_reflns_Laue_measured_fraction_max 0.916
_diffrn_reflns_limit_h_max 5
_diffrn_reflns_limit_h_min -14
_diffrn_reflns_limit_k_max 10
_diffrn_reflns_limit_k_min -7
_diffrn_reflns_limit_l_max 18
_diffrn_reflns_limit_l_min -34
_diffrn_reflns_number 7986
_diffrn_reflns_point_group_measured_fraction_full 0.999
_diffrn_reflns_point_group_measured_fraction_max 0.916
_diffrn_reflns_theta_full 25.242
_diffrn_reflns_theta_max 32.580
_diffrn_reflns_theta_min 3.497
_diffrn_source 'micro-focus sealed X-ray tube'
_diffrn_source_type 'SuperNova (Mo) X-ray Source'
_exptl_absorpt_coefficient_mu 2.408
_exptl_absorpt_correction_T_max 1.00000
_exptl_absorpt_correction_T_min 0.78398
_exptl_absorpt_correction_type multi-scan
_exptl_absorpt_process_details
;
CrysAlisPro 1.171.39.46e (Rigaku Oxford Diffraction, 2018)
Empirical absorption correction using spherical harmonics,
 implemented in SCALE3 ABSPACK scaling algorithm.
;
_exptl_crystal_colour 'clear yellowish yellow'
_exptl_crystal_colour_lustre clear
_exptl_crystal_colour_modifier yellowish
_exptl_crystal_colour_primary yellow
_exptl_crystal_density_diffrn 2.250
_exptl_crystal_description needle
_exptl_crystal_F_000 1076
_exptl_crystal_size_max 0.05
_exptl_crystal_size_mid 0.01
_exptl_crystal_size_min 0.01
_refine_diff_density_max 0.473
_refine_diff_density_min -0.589
_refine_diff_density_rms 0.091
_refine_ls_extinction_coef .
_refine_ls_extinction_method none
_refine_ls_goodness_of_fit_ref 1.061
_refine_ls_hydrogen_treatment constr
_refine_ls_matrix_type full
_refine_ls_number_parameters 134
_refine_ls_number_reflns 2677
_refine_ls_number_restraints 0
_refine_ls_restrained_S_all 1.061
_refine_ls_R_factor_all 0.0454
_refine_ls_R_factor_gt 0.0333
_refine_ls_shift/su_max 0.001
_refine_ls_shift/su_mean 0.000
_refine_ls_structure_factor_coef Fsqd
_refine_ls_weighting_details 'w=1/[\s^2^(Fo^2^)+(0.0291P)^2^+1.5824P] where P=(Fo^2^+2Fc^2^)/3'
_refine_ls_weighting_scheme calc
_refine_ls_wR_factor_gt 0.0757
_refine_ls_wR_factor_ref 0.0827
_reflns_Friedel_coverage 0.000
_reflns_Friedel_fraction_full .
_reflns_Friedel_fraction_max .
_reflns_number_gt 2125
_reflns_number_total 2677
_reflns_threshold_expression 'I > 2\s(I)'
_cod_data_source_file ICA-2020-508-119629.cif
_cod_data_source_block lamn
_cod_database_code 1564578
_chemical_oxdiff_formula 'C1 H1 O1 N1 La1 Mn1'
_shelx_space_group_comment
;
The symmetry employed for this shelxl refinement is uniquely defined
by the following loop, which should always be used as a source of
symmetry information in preference to the above space-group names.
They are only intended as comments.
;
_shelx_estimated_absorpt_t_max 0.976
_shelx_estimated_absorpt_t_min 0.889
_reflns_odcompleteness_completeness 99.72
_reflns_odcompleteness_iscentric 1
_reflns_odcompleteness_theta 30.44
_olex2_refinement_description
;
1. Fixed Uiso
 At 1.2 times of:
  All C(H) groups
 At 1.5 times of:
  All O(H,H) groups
2.a Rotating group:
 O3(H3A,H3B), O6(H6A,H6B)
2.b Aromatic/amide H refined with riding coordinates:
 C1(H1)
;
_oxdiff_exptl_absorpt_empirical_details
;
Empirical correction (ABSPACK) includes:
- Absorption correction using spherical harmonics
- Frame scaling
;
_oxdiff_exptl_absorpt_empirical_full_max 1.286
_oxdiff_exptl_absorpt_empirical_full_min 0.632

loop_
_space_group_symop_operation_xyz
'x, y, z'
'-x+1/2, -y+1/2, z+1/2'
'-x, y, -z+1/2'
'x+1/2, -y+1/2, -z'
'-x, -y, -z'
'x-1/2, y-1/2, -z-1/2'
'x, -y, z-1/2'
'-x-1/2, y-1/2, z'

loop_
_atom_site_label
_atom_site_type_symbol
_atom_site_fract_x
_atom_site_fract_y
_atom_site_fract_z
_atom_site_U_iso_or_equiv
_atom_site_adp_type
_atom_site_occupancy
_atom_site_site_symmetry_order
_atom_site_calc_flag
_atom_site_refinement_flags_posn
_atom_site_refinement_flags_adp
_atom_site_refinement_flags_occupancy
_atom_site_disorder_assembly
_atom_site_disorder_group
Mn1 Mn 0.50211(3) 0.34953(4) 0.44255(2) 0.01263(9) Uani 1 1 d . . . . .
Mn2 Mn 0.500000 0.89848(7) 0.250000 0.01491(10) Uani 1 2 d S T P . .
O2 O 0.37557(15) 0.5720(2) 0.48264(5) 0.0158(3) Uani 1 1 d . . . . .
O1 O 0.14993(16) 0.6632(2) 0.48417(6) 0.0180(3) Uani 1 1 d . . . . .
O4 O 0.59399(16) 0.5668(2) 0.39531(6) 0.0196(3) Uani 1 1 d . . . . .
O3 O 0.63115(17) 0.1071(2) 0.42801(6) 0.0215(3) Uani 1 1 d . . . . .
H3A H 0.631713 0.037406 0.458338 0.032 Uiso 1 1 d GR . . . .
H3B H 0.720565 0.136701 0.423884 0.032 Uiso 1 1 d GR . . . .
O5 O 0.61033(17) 0.7168(3) 0.31343(7) 0.0284(4) Uani 1 1 d . . . . .
O6 O 0.60528(19) 1.1199(3) 0.29863(7) 0.0298(4) Uani 1 1 d . . . . .
H6A H 0.591445 1.253382 0.309702 0.045 Uiso 1 1 d GR . . . .
H6B H 0.695157 1.117206 0.292037 0.045 Uiso 1 1 d GR . . . .
N1 N 0.16010(18) 0.7924(2) 0.37625(6) 0.0144(3) Uani 1 1 d . . . . .
N2 N 0.33978(19) 0.8232(2) 0.31339(7) 0.0153(3) Uani 1 1 d . . . . .
C3 C 0.2811(2) 0.7197(3) 0.40030(7) 0.0125(4) Uani 1 1 d . . . . .
C2 C 0.2682(2) 0.6470(3) 0.45915(8) 0.0120(3) Uani 1 1 d . . . . .
C5 C 0.5419(2) 0.6698(3) 0.35721(8) 0.0156(4) Uani 1 1 d . . . . .
C1 C 0.2018(2) 0.8513(3) 0.32453(8) 0.0159(4) Uani 1 1 d . . . . .
H1 H 0.140114 0.906943 0.298641 0.019 Uiso 1 1 calc R . . . .
C4 C 0.3927(2) 0.7367(3) 0.36126(8) 0.0133(4) Uani 1 1 d . . . . .

loop_
_atom_site_aniso_label
_atom_site_aniso_U_11
_atom_site_aniso_U_22
_atom_site_aniso_U_33
_atom_site_aniso_U_23
_atom_site_aniso_U_13
_atom_site_aniso_U_12
Mn1 0.00999(14) 0.01640(15) 0.01150(14) 0.00133(10) -0.00130(10) -0.00095(11)
Mn2 0.0152(2) 0.0196(2) 0.00988(18) 0.000 0.00330(15) 0.000
O2 0.0138(7) 0.0222(7) 0.0116(6) 0.0003(5) -0.0022(5) 0.0045(6)
O1 0.0142(7) 0.0261(8) 0.0139(6) 0.0057(6) 0.0030(5) 0.0045(6)
O4 0.0116(6) 0.0264(8) 0.0209(7) 0.0106(6) -0.0010(5) 0.0003(6)
O3 0.0157(7) 0.0242(8) 0.0245(7) 0.0048(6) 0.0024(6) 0.0042(7)
O5 0.0188(8) 0.0432(10) 0.0231(8) 0.0156(7) 0.0093(6) 0.0100(8)
O6 0.0231(8) 0.0366(10) 0.0296(9) -0.0101(7) -0.0023(7) -0.0063(8)
N1 0.0129(7) 0.0196(8) 0.0108(7) 0.0026(6) 0.0004(6) 0.0036(7)
N2 0.0158(8) 0.0193(8) 0.0107(7) 0.0035(6) 0.0021(6) 0.0022(7)
C3 0.0107(8) 0.0162(9) 0.0107(8) 0.0013(7) 0.0003(6) 0.0006(7)
C2 0.0121(8) 0.0130(8) 0.0110(8) 0.0001(6) -0.0019(6) -0.0004(7)
C5 0.0130(9) 0.0192(9) 0.0146(8) 0.0029(7) 0.0011(7) 0.0003(8)
C1 0.0152(9) 0.0215(10) 0.0110(8) 0.0022(7) -0.0008(7) 0.0035(8)
C4 0.0117(8) 0.0178(9) 0.0104(8) 0.0026(7) 0.0009(6) 0.0014(7)

loop_
_atom_type_symbol
_atom_type_description
_atom_type_scat_dispersion_real
_atom_type_scat_dispersion_imag
_atom_type_scat_source
C C 0.0033 0.0016 'International Tables Vol C Tables 4.2.6.8 and 6.1.1.4'
H H 0.0000 0.0000 'International Tables Vol C Tables 4.2.6.8 and 6.1.1.4'
Mn Mn 0.3368 0.7283 'International Tables Vol C Tables 4.2.6.8 and 6.1.1.4'
N N 0.0061 0.0033 'International Tables Vol C Tables 4.2.6.8 and 6.1.1.4'
O O 0.0106 0.0060 'International Tables Vol C Tables 4.2.6.8 and 6.1.1.4'

loop_
_geom_angle_atom_site_label_1
_geom_angle_atom_site_label_2
_geom_angle_atom_site_label_3
_geom_angle
_geom_angle_site_symmetry_1
_geom_angle_site_symmetry_3
O2 Mn1 O2 75.49(6) 5_666 .
O2 Mn1 O1 98.84(5) 5_666 8_655
O2 Mn1 O3 92.75(6) 5_666 .
O2 Mn1 N1 168.20(6) 5_666 8_655
O1 Mn1 O2 85.67(6) 8_655 .
O1 Mn1 N1 75.18(6) 8_655 8_655
O4 Mn1 O2 83.31(6) . .
O4 Mn1 O2 90.16(6) . 5_666
O4 Mn1 O1 163.57(6) . 8_655
O4 Mn1 O3 107.88(6) . .
O4 Mn1 N1 93.39(6) . 8_655
O3 Mn1 O2 164.02(5) . .
O3 Mn1 O1 85.51(6) . 8_655
O3 Mn1 N1 96.85(6) . 8_655
N1 Mn1 O2 93.75(6) 8_655 .
O5 Mn2 O5 107.11(10) . 3_655
O6 Mn2 O5 83.83(7) 3_655 3_655
O6 Mn2 O5 168.33(7) . 3_655
O6 Mn2 O5 83.83(7) . .
O6 Mn2 O5 168.33(7) 3_655 .
O6 Mn2 O6 85.58(10) . 3_655
N2 Mn2 O5 88.74(6) 3_655 .
N2 Mn2 O5 73.79(6) 3_655 3_655
N2 Mn2 O5 88.74(6) . 3_655
N2 Mn2 O5 73.79(6) . .
N2 Mn2 O6 103.03(6) . 3_655
N2 Mn2 O6 98.43(6) . .
N2 Mn2 O6 103.03(6) 3_655 .
N2 Mn2 O6 98.43(6) 3_655 3_655
N2 Mn2 N2 150.63(10) . 3_655
Mn1 O2 Mn1 104.51(6) 5_666 .
C2 O2 Mn1 130.65(13) . 5_666
C2 O2 Mn1 124.01(12) . .
C2 O1 Mn1 115.20(12) . 8_665
C5 O4 Mn1 131.05(14) . .
Mn1 O3 H3A 110.8 . .
Mn1 O3 H3B 110.4 . .
H3A O3 H3B 103.3 . .
C5 O5 Mn2 117.61(14) . .
Mn2 O6 H6A 140.9 . .
Mn2 O6 H6B 109.3 . .
H6A O6 H6B 101.1 . .
C3 N1 Mn1 110.95(11) . 8_665
C1 N1 Mn1 140.34(14) . 8_665
C1 N1 C3 104.55(16) . .
C1 N2 Mn2 139.55(13) . .
C1 N2 C4 105.23(16) . .
C4 N2 Mn2 114.71(13) . .
N1 C3 C2 116.84(16) . .
N1 C3 C4 108.64(15) . .
C4 C3 C2 134.51(18) . .
O2 C2 C3 119.44(17) . .
O1 C2 O2 122.64(17) . .
O1 C2 C3 117.91(17) . .
O4 C5 C4 121.12(17) . .
O5 C5 O4 122.5(2) . .
O5 C5 C4 116.30(17) . .
N1 C1 H1 123.0 . .
N2 C1 N1 114.08(17) . .
N2 C1 H1 123.0 . .
N2 C4 C3 107.48(17) . .
N2 C4 C5 116.12(16) . .
C3 C4 C5 136.04(17) . .

loop_
_geom_bond_atom_site_label_1
_geom_bond_atom_site_label_2
_geom_bond_distance
_geom_bond_site_symmetry_2
Mn1 O2 2.1647(14) 5_666
Mn1 O2 2.2233(15) .
Mn1 O1 2.2002(15) 8_655
Mn1 O4 2.1200(15) .
Mn1 O3 2.1774(16) .
Mn1 N1 2.2084(16) 8_655
Mn2 O5 2.2429(16) 3_655
Mn2 O5 2.2429(16) .
Mn2 O6 2.2126(17) 3_655
Mn2 O6 2.2126(17) .
Mn2 N2 2.1783(16) 3_655
Mn2 N2 2.1782(16) .
O2 C2 1.271(2) .
O1 C2 1.259(2) .
O4 C5 1.264(2) .
O3 H3A 0.8723 .
O3 H3B 0.8716 .
O5 C5 1.254(2) .
O6 H6A 1.0209 .
O6 H6B 0.8570 .
N1 C3 1.374(2) .
N1 C1 1.338(2) .
N2 C1 1.336(3) .
N2 C4 1.376(2) .
C3 C2 1.476(2) .
C3 C4 1.392(3) .
C5 C4 1.486(3) .
C1 H1 0.9300 .

loop_
_geom_hbond_atom_site_label_D
_geom_hbond_atom_site_label_H
_geom_hbond_atom_site_label_A
_geom_hbond_distance_DH
_geom_hbond_distance_HA
_geom_hbond_distance_DA
_geom_hbond_angle_DHA
_geom_hbond_site_symmetry_A
_geom_hbond_publ_flag
O3 H3A O1 0.87 2.00 2.855(2) 167.4 4_556 yes
O3 H3B O4 0.87 1.93 2.704(2) 147.0 8_755 yes
O6 H6B O5 0.86 2.03 2.782(2) 146.4 8_765 yes

loop_
_geom_torsion_atom_site_label_1
_geom_torsion_atom_site_label_2
_geom_torsion_atom_site_label_3
_geom_torsion_atom_site_label_4
_geom_torsion
_geom_torsion_site_symmetry_1
_geom_torsion_site_symmetry_2
_geom_torsion_site_symmetry_3
_geom_torsion_site_symmetry_4
Mn1 O2 C2 O1 128.31(17) . . . .
Mn1 O2 C2 O1 -63.8(3) 5_666 . . .
Mn1 O2 C2 C3 -52.1(2) . . . .
Mn1 O2 C2 C3 115.86(17) 5_666 . . .
Mn1 O1 C2 O2 166.94(15) 8_665 . . .
Mn1 O1 C2 C3 -12.7(2) 8_665 . . .
Mn1 O4 C5 O5 -139.62(19) . . . .
Mn1 O4 C5 C4 38.2(3) . . . .
Mn1 N1 C3 C2 16.5(2) 8_665 . . .
Mn1 N1 C3 C4 -162.46(13) 8_665 . . .
Mn1 N1 C1 N2 152.85(17) 8_665 . . .
Mn2 O5 C5 O4 179.52(16) . . . .
Mn2 O5 C5 C4 1.6(3) . . . .
Mn2 N2 C1 N1 -169.96(16) . . . .
Mn2 N2 C4 C3 172.36(13) . . . .
Mn2 N2 C4 C5 -13.5(2) . . . .
O4 C5 C4 N2 -170.00(19) . . . .
O4 C5 C4 C3 1.9(4) . . . .
O5 C5 C4 N2 8.0(3) . . . .
O5 C5 C4 C3 179.9(2) . . . .
N1 C3 C2 O2 177.39(18) . . . .
N1 C3 C2 O1 -3.0(3) . . . .
N1 C3 C4 N2 1.0(2) . . . .
N1 C3 C4 C5 -171.4(2) . . . .
C3 N1 C1 N2 -0.3(2) . . . .
C2 C3 C4 N2 -177.7(2) . . . .
C2 C3 C4 C5 9.9(4) . . . .
C1 N1 C3 C2 178.45(17) . . . .
C1 N1 C3 C4 -0.5(2) . . . .
C1 N2 C4 C3 -1.1(2) . . . .
C1 N2 C4 C5 173.04(18) . . . .
C4 N2 C1 N1 0.9(2) . . . .
C4 C3 C2 O2 -4.0(3) . . . .
C4 C3 C2 O1 175.6(2) . . . .
